data_4079682
loop_
_publ_author_name
'Boynton, Jessica N.'
'Summerscales, Owen T.'
'Grandjean, Fernande'
'Long, Gary J.'
'Fettinger, James C.'
'Power, Philip P.'

_publ_section_title
;
 Structural and Magnetic Studies of a Quasi-Inverse Sandwich
 Cyclooctatetraene Complex with Two High-Spin Chromium(II) Ions Bound
 Anti-Facially
;
_journal_issue 24
_journal_name_full Organometallics
_journal_page_first 8556
_journal_paper_doi 10.1021/om300936s
_journal_volume 31
_journal_year 2012
_chemical_absolute_configuration ad
_chemical_formula_moiety 'C68 H82 Cr2'
_chemical_formula_sum 'C68 H82 Cr2'
_chemical_formula_weight 1003.34
_chemical_name_systematic
; 
 ? 
;
_space_group_IT_number 29
_symmetry_cell_setting orthorhombic
_symmetry_space_group_name_Hall 'P 2c -2ac'
_symmetry_space_group_name_H-M 'P c a 21'
_atom_sites_solution_hydrogens geom
_atom_sites_solution_primary direct
_atom_sites_solution_secondary difmap
_audit_creation_method SHELXL-97
_cell_angle_alpha 90.00
_cell_angle_beta 90.00
_cell_angle_gamma 90.00
_cell_formula_units_Z 4
_cell_length_a 17.0108(17)
_cell_length_b 19.7941(19)
_cell_length_c 16.8614(17)
_cell_measurement_reflns_used 5203
_cell_measurement_temperature 90(2)
_cell_measurement_theta_max 27.49
_cell_measurement_theta_min 2.63
_cell_volume 5677.5(10)
_computing_cell_refinement 'SAINT (7.68A) (Bruker, 2009)'
_computing_data_collection 'Apex2 (2010-11.3) (Bruker, 2010)'
_computing_data_reduction 'SAINT (7.68A) (Bruker, 2009)'
_computing_molecular_graphics 'Bruker SHELXTL'
_computing_publication_material 'Bruker SHELXTL'
_computing_structure_refinement 'SHELXL-97 (Sheldrick, 2008)'
_computing_structure_solution 'SHELXS-97 (Sheldrick, 2008)'
_diffrn_ambient_temperature 90(2)
_diffrn_measured_fraction_theta_full 0.999
_diffrn_measured_fraction_theta_max 0.999
_diffrn_measurement_device_type 'Bruker APEX-II CCD'
_diffrn_measurement_method '\f and \w scans'
_diffrn_radiation_monochromator graphite
_diffrn_radiation_source 'fine-focus sealed tube'
_diffrn_radiation_type MoK\a
_diffrn_radiation_wavelength 0.71073
_diffrn_reflns_av_R_equivalents 0.0000
_diffrn_reflns_av_sigmaI/netI 0.0259
_diffrn_reflns_limit_h_max 22
_diffrn_reflns_limit_h_min -22
_diffrn_reflns_limit_k_max 25
_diffrn_reflns_limit_k_min -25
_diffrn_reflns_limit_l_max 21
_diffrn_reflns_limit_l_min -21
_diffrn_reflns_number 12967
_diffrn_reflns_theta_full 27.48
_diffrn_reflns_theta_max 27.48
_diffrn_reflns_theta_min 2.61
_exptl_absorpt_coefficient_mu 0.422
_exptl_absorpt_correction_T_max 0.9102
_exptl_absorpt_correction_T_min 0.8635
_exptl_absorpt_correction_type 'Multi-scan, Twinabs'
_exptl_absorpt_process_details 'TWINABS V2008/4 (Sheldrick, 2008)'
_exptl_crystal_colour Black
_exptl_crystal_density_diffrn 1.174
_exptl_crystal_density_method 'not measured'
_exptl_crystal_description Block
_exptl_crystal_F_000 2152
_exptl_crystal_size_max 0.36
_exptl_crystal_size_mid 0.26
_exptl_crystal_size_min 0.23
_refine_diff_density_max 0.261
_refine_diff_density_min -0.220
_refine_diff_density_rms 0.036
_refine_ls_abs_structure_details 'Flack H D (1983), Acta Cryst. A39, 876-881'
_refine_ls_abs_structure_Flack -0.013(9)
_refine_ls_extinction_method none
_refine_ls_goodness_of_fit_ref 1.028
_refine_ls_hydrogen_treatment mixed
_refine_ls_matrix_type full
_refine_ls_number_parameters 694
_refine_ls_number_reflns 12967
_refine_ls_number_restraints 15
_refine_ls_restrained_S_all 1.028
_refine_ls_R_factor_all 0.0337
_refine_ls_R_factor_gt 0.0297
_refine_ls_shift/su_max 0.002
_refine_ls_shift/su_mean 0.000
_refine_ls_structure_factor_coef Fsqd
_refine_ls_weighting_details 'calc w=1/[\s^2^(Fo^2^)+(0.0431P)^2^+0.8918P] where P=(Fo^2^+2Fc^2^)/3'
_refine_ls_weighting_scheme calc
_refine_ls_wR_factor_gt 0.0724
_refine_ls_wR_factor_ref 0.0739
_reflns_number_gt 12010
_reflns_number_total 12967
_reflns_threshold_expression >2sigma(I)
_cod_data_source_file om300936s_si_002.cif
_cod_data_source_block ots35tw42
_cod_depositor_comments
;
The following automatic conversions were performed:

'_symmetry_cell_setting' value 'Orthorhombic' changed to
'orthorhombic' according to
/home/saulius/struct/CIF-dictionaries/cif_core.dic dictionary named
'cif_core.dic' version 2.4.2 from 2011-04-26.

Automatic conversion script
Id: cif_fix_values 1891 2012-01-12 08:04:46Z andrius 
;
_cod_database_code 4079682

loop_
_symmetry_equiv_pos_as_xyz
'x, y, z'
'-x, -y, z+1/2'
'x+1/2, -y, z'
'-x+1/2, y, z+1/2'

loop_
_atom_site_label
_atom_site_type_symbol
_atom_site_fract_x
_atom_site_fract_y
_atom_site_fract_z
_atom_site_U_iso_or_equiv
_atom_site_adp_type
_atom_site_occupancy
_atom_site_symmetry_multiplicity
_atom_site_calc_flag
_atom_site_refinement_flags
_atom_site_disorder_assembly
_atom_site_disorder_group
Cr1 Cr 0.396090(15) 0.707553(12) 0.824516(15) 0.02005(6) Uani 1 1 d . . .
Cr2 Cr 0.544496(14) 0.786297(11) 0.996035(15) 0.01795(6) Uani 1 1 d . . .
C1 C 0.40559(13) 0.80987(9) 0.87812(11) 0.0319(4) Uani 1 1 d . . .
H1 H 0.3996(16) 0.8439(13) 0.8390(17) 0.059(8) Uiso 1 1 d . . .
C2 C 0.48320(12) 0.78271(8) 0.87873(10) 0.0273(4) Uani 1 1 d . . .
H2 H 0.5149(15) 0.8037(12) 0.8364(15) 0.046(6) Uiso 1 1 d . . .
C3 C 0.50486(10) 0.71221(8) 0.89737(11) 0.0251(4) Uani 1 1 d . . .
H3 H 0.5493(13) 0.6966(11) 0.8666(14) 0.034(6) Uiso 1 1 d . . .
C4 C 0.50208(11) 0.68095(8) 0.97354(11) 0.0274(4) Uani 1 1 d . . .
H4 H 0.5403(11) 0.6462(10) 0.9787(11) 0.024(5) Uiso 1 1 d . . .
C5 C 0.45513(12) 0.69450(9) 1.03932(11) 0.0313(4) Uani 1 1 d . . .
H5 H 0.4695(13) 0.6705(12) 1.0881(16) 0.046(6) Uiso 1 1 d . . .
C6 C 0.38310(13) 0.72842(11) 1.04718(12) 0.0379(5) Uani 1 1 d . . .
H6 H 0.3599(14) 0.7233(11) 1.0979(15) 0.042(6) Uiso 1 1 d . . .
C7 C 0.33129(12) 0.75836(10) 0.99443(15) 0.0401(5) Uani 1 1 d . . .
H7 H 0.2782(15) 0.7625(11) 1.0100(15) 0.045(6) Uiso 1 1 d . . .
C8 C 0.34024(13) 0.79245(9) 0.92227(14) 0.0369(5) Uani 1 1 d . . .
H8 H 0.2886(17) 0.8068(14) 0.9069(17) 0.063(8) Uiso 1 1 d . . .
C9 C 0.40506(10) 0.61876(8) 0.75979(10) 0.0203(3) Uani 1 1 d . . .
C10 C 0.34760(10) 0.63000(8) 0.70129(10) 0.0213(3) Uani 1 1 d . . .
C11 C 0.32977(11) 0.58352(8) 0.64207(10) 0.0268(4) Uani 1 1 d . . .
H11 H 0.2900 0.5928 0.6040 0.032 Uiso 1 1 calc R . .
C12 C 0.37159(11) 0.52305(9) 0.63989(10) 0.0275(4) Uani 1 1 d . . .
H12 H 0.3596 0.4900 0.6009 0.033 Uiso 1 1 calc R . .
C13 C 0.43097(11) 0.51115(8) 0.69498(10) 0.0248(3) Uani 1 1 d . . .
H13 H 0.4606 0.4705 0.6920 0.030 Uiso 1 1 calc R . .
C14 C 0.44763(10) 0.55817(8) 0.75466(10) 0.0211(3) Uani 1 1 d . . .
C15 C 0.30808(10) 0.69796(8) 0.70828(10) 0.0222(3) Uani 1 1 d . A .
C16 C 0.23837(10) 0.70523(8) 0.75286(11) 0.0236(3) Uani 1 1 d . . .
C17 C 0.20489(12) 0.76970(9) 0.75968(11) 0.0287(4) Uani 1 1 d . . .
H17 H 0.1579 0.7753 0.7895 0.034 Uiso 1 1 calc R . .
C18 C 0.23913(11) 0.82530(8) 0.72371(11) 0.0296(4) Uani 1 1 d . . .
H18 H 0.2148 0.8684 0.7279 0.036 Uiso 1 1 calc R . .
C19 C 0.30783(11) 0.81848(9) 0.68213(11) 0.0304(4) Uani 1 1 d . A .
H19 H 0.3311 0.8573 0.6588 0.036 Uiso 1 1 calc R . .
C20 C 0.34444(11) 0.75569(9) 0.67324(11) 0.0280(4) Uani 1 1 d D . .
C21 C 0.19727(11) 0.64495(8) 0.79036(11) 0.0275(4) Uani 1 1 d . . .
H21 H 0.2330 0.6050 0.7865 0.033 Uiso 1 1 calc R . .
C22 C 0.17824(17) 0.65681(12) 0.87758(13) 0.0509(6) Uani 1 1 d . . .
H22A H 0.2269 0.6662 0.9067 0.076 Uiso 1 1 calc R . .
H22B H 0.1530 0.6164 0.8996 0.076 Uiso 1 1 calc R . .
H22C H 0.1425 0.6954 0.8825 0.076 Uiso 1 1 calc R . .
C23 C 0.12158(13) 0.62891(10) 0.74515(15) 0.0428(5) Uani 1 1 d . . .
H23A H 0.0864 0.6681 0.7470 0.064 Uiso 1 1 calc R . .
H23B H 0.0955 0.5900 0.7697 0.064 Uiso 1 1 calc R . .
H23C H 0.1343 0.6183 0.6898 0.064 Uiso 1 1 calc R . .
C24 C 0.42218(15) 0.74805(17) 0.62849(14) 0.0253(6) Uani 0.74 1 d PD A 1
H24 H 0.4495 0.7067 0.6485 0.030 Uiso 0.74 1 calc PR A 1
C25 C 0.47670(17) 0.80823(14) 0.63963(16) 0.0347(6) Uani 0.74 1 d PD A 1
H25A H 0.5271 0.7991 0.6136 0.052 Uiso 0.74 1 calc PR A 1
H25B H 0.4855 0.8158 0.6964 0.052 Uiso 0.74 1 calc PR A 1
H25C H 0.4527 0.8485 0.6161 0.052 Uiso 0.74 1 calc PR A 1
C26 C 0.40189(18) 0.73726(17) 0.54118(16) 0.0419(7) Uani 0.74 1 d PDU A 1
H26A H 0.3685 0.6972 0.5358 0.063 Uiso 0.74 1 calc PR A 1
H26B H 0.4504 0.7307 0.5107 0.063 Uiso 0.74 1 calc PR A 1
H26C H 0.3738 0.7769 0.5210 0.063 Uiso 0.74 1 calc PR A 1
C24A C 0.4086(4) 0.7512(6) 0.6073(4) 0.0253(6) Uani 0.26 1 d PD A 2
H24A H 0.4105 0.7031 0.5893 0.030 Uiso 0.26 1 calc PR A 2
C25A C 0.4860(4) 0.7653(4) 0.6511(4) 0.0347(6) Uani 0.26 1 d PD A 2
H25D H 0.5253 0.7819 0.6133 0.052 Uiso 0.26 1 calc PR A 2
H25E H 0.5051 0.7235 0.6757 0.052 Uiso 0.26 1 calc PR A 2
H25F H 0.4771 0.7994 0.6922 0.052 Uiso 0.26 1 calc PR A 2
C26A C 0.4044(5) 0.7952(5) 0.5328(4) 0.0409(19) Uani 0.26 1 d PDU A 2
H26D H 0.4066 0.8429 0.5480 0.061 Uiso 0.26 1 calc PR A 2
H26E H 0.3550 0.7862 0.5048 0.061 Uiso 0.26 1 calc PR A 2
H26F H 0.4488 0.7846 0.4980 0.061 Uiso 0.26 1 calc PR A 2
C27 C 0.51190(10) 0.54376(7) 0.81288(9) 0.0212(3) Uani 1 1 d . . .
C28 C 0.58950(10) 0.56271(8) 0.79575(10) 0.0235(3) Uani 1 1 d . . .
C29 C 0.64814(11) 0.55128(9) 0.85190(10) 0.0270(4) Uani 1 1 d . . .
H29 H 0.7007 0.5642 0.8407 0.032 Uiso 1 1 calc R . .
C30 C 0.63041(11) 0.52114(9) 0.92412(11) 0.0296(4) Uani 1 1 d . . .
H30 H 0.6706 0.5142 0.9624 0.036 Uiso 1 1 calc R . .
C31 C 0.55417(12) 0.50122(9) 0.94026(11) 0.0294(4) Uani 1 1 d . . .
H31 H 0.5425 0.4799 0.9894 0.035 Uiso 1 1 calc R . .
C32 C 0.49401(11) 0.51203(8) 0.88532(10) 0.0238(3) Uani 1 1 d . . .
C33 C 0.61165(11) 0.59464(10) 0.71633(10) 0.0299(4) Uani 1 1 d . . .
H33 H 0.5631 0.5964 0.6830 0.036 Uiso 1 1 calc R . .
C34 C 0.6415(2) 0.66586(11) 0.72543(14) 0.0684(9) Uani 1 1 d . . .
H34A H 0.5997 0.6944 0.7472 0.103 Uiso 1 1 calc R . .
H34B H 0.6575 0.6833 0.6735 0.103 Uiso 1 1 calc R . .
H34C H 0.6867 0.6662 0.7615 0.103 Uiso 1 1 calc R . .
C35 C 0.67213(19) 0.55243(12) 0.67241(15) 0.0594(8) Uani 1 1 d . . .
H35A H 0.6841 0.5737 0.6213 0.089 Uiso 1 1 calc R . .
H35B H 0.6511 0.5070 0.6633 0.089 Uiso 1 1 calc R . .
H35C H 0.7202 0.5493 0.7042 0.089 Uiso 1 1 calc R . .
C36 C 0.41036(12) 0.48968(9) 0.90490(12) 0.0327(4) Uani 1 1 d . . .
H36 H 0.3776 0.4969 0.8564 0.039 Uiso 1 1 calc R . .
C37 C 0.37518(15) 0.53184(14) 0.97072(17) 0.0576(7) Uani 1 1 d . . .
H37A H 0.4072 0.5272 1.0187 0.086 Uiso 1 1 calc R . .
H37B H 0.3216 0.5163 0.9816 0.086 Uiso 1 1 calc R . .
H37C H 0.3739 0.5794 0.9545 0.086 Uiso 1 1 calc R . .
C38 C 0.40611(17) 0.41479(12) 0.9256(2) 0.0686(8) Uani 1 1 d . . .
H38A H 0.4289 0.3882 0.8823 0.103 Uiso 1 1 calc R . .
H38B H 0.3511 0.4017 0.9332 0.103 Uiso 1 1 calc R . .
H38C H 0.4356 0.4064 0.9745 0.103 Uiso 1 1 calc R . .
C39 C 0.59055(9) 0.88300(7) 1.00994(9) 0.0167(3) Uani 1 1 d . . .
C40 C 0.63997(9) 0.87482(7) 1.07625(9) 0.0173(3) Uani 1 1 d . . .
C41 C 0.68307(9) 0.92766(8) 1.10898(9) 0.0205(3) Uani 1 1 d . . .
H41 H 0.7157 0.9202 1.1538 0.025 Uiso 1 1 calc R . .
C42 C 0.67762(10) 0.99139(8) 1.07511(9) 0.0219(3) Uani 1 1 d . . .
H42 H 0.7065 1.0281 1.0968 0.026 Uiso 1 1 calc R . .
C43 C 0.62982(10) 1.00135(7) 1.00928(9) 0.0207(3) Uani 1 1 d . . .
H43 H 0.6266 1.0450 0.9860 0.025 Uiso 1 1 calc R . .
C44 C 0.58637(9) 0.94811(7) 0.97685(9) 0.0184(3) Uani 1 1 d . . .
C45 C 0.64169(9) 0.80363(8) 1.10772(9) 0.0186(3) Uani 1 1 d . . .
C46 C 0.60262(10) 0.78587(8) 1.17917(10) 0.0221(3) Uani 1 1 d . . .
C47 C 0.60219(11) 0.71820(9) 1.20190(11) 0.0257(4) Uani 1 1 d . . .
H47 H 0.5768 0.7056 1.2498 0.031 Uiso 1 1 calc R . .
C48 C 0.63817(11) 0.66879(8) 1.15592(11) 0.0265(4) Uani 1 1 d . . .
H48 H 0.6361 0.6229 1.1722 0.032 Uiso 1 1 calc R . .
C49 C 0.67667(10) 0.68580(8) 1.08731(10) 0.0244(3) Uani 1 1 d . . .
H49 H 0.7009 0.6514 1.0566 0.029 Uiso 1 1 calc R . .
C50 C 0.68079(9) 0.75333(8) 1.06173(10) 0.0210(3) Uani 1 1 d . . .
C51 C 0.56132(11) 0.83950(8) 1.22861(10) 0.0249(3) Uani 1 1 d . . .
H51 H 0.5941 0.8814 1.2259 0.030 Uiso 1 1 calc R . .
C52 C 0.48105(12) 0.85671(11) 1.19363(12) 0.0359(4) Uani 1 1 d . . .
H52A H 0.4878 0.8744 1.1398 0.054 Uiso 1 1 calc R . .
H52B H 0.4553 0.8909 1.2267 0.054 Uiso 1 1 calc R . .
H52C H 0.4485 0.8159 1.1919 0.054 Uiso 1 1 calc R . .
C53 C 0.55317(15) 0.82084(12) 1.31603(12) 0.0458(5) Uani 1 1 d . . .
H53A H 0.5168 0.7827 1.3214 0.069 Uiso 1 1 calc R . .
H53B H 0.5327 0.8597 1.3456 0.069 Uiso 1 1 calc R . .
H53C H 0.6047 0.8081 1.3372 0.069 Uiso 1 1 calc R . .
C54 C 0.73737(9) 0.77209(7) 0.99479(10) 0.0221(3) Uani 1 1 d . . .
H54 H 0.7302 0.8212 0.9829 0.027 Uiso 1 1 calc R . .
C55 C 0.72334(12) 0.73290(10) 0.91836(11) 0.0341(4) Uani 1 1 d . . .
H55A H 0.7257 0.6843 0.9294 0.051 Uiso 1 1 calc R . .
H55B H 0.7639 0.7448 0.8795 0.051 Uiso 1 1 calc R . .
H55C H 0.6714 0.7444 0.8970 0.051 Uiso 1 1 calc R . .
C56 C 0.82182(11) 0.76181(10) 1.02343(11) 0.0289(4) Uani 1 1 d . . .
H56A H 0.8310 0.7137 1.0334 0.043 Uiso 1 1 calc R . .
H56B H 0.8301 0.7873 1.0725 0.043 Uiso 1 1 calc R . .
H56C H 0.8585 0.7779 0.9827 0.043 Uiso 1 1 calc R . .
C57 C 0.53449(9) 0.96065(7) 0.90661(9) 0.0187(3) Uani 1 1 d . . .
C58 C 0.56240(10) 0.94819(7) 0.82931(10) 0.0220(3) Uani 1 1 d . . .
C59 C 0.51150(11) 0.95792(8) 0.76550(10) 0.0254(3) Uani 1 1 d . . .
H59 H 0.5297 0.9496 0.7131 0.031 Uiso 1 1 calc R . .
C60 C 0.43507(12) 0.97944(8) 0.77712(10) 0.0279(4) Uani 1 1 d . . .
H60 H 0.4009 0.9852 0.7331 0.033 Uiso 1 1 calc R . .
C61 C 0.40860(11) 0.99249(9) 0.85330(11) 0.0274(4) Uani 1 1 d . . .
H61 H 0.3562 1.0076 0.8610 0.033 Uiso 1 1 calc R . .
C62 C 0.45739(10) 0.98385(8) 0.91869(10) 0.0222(3) Uani 1 1 d . . .
C63 C 0.64779(10) 0.92855(9) 0.81520(10) 0.0275(4) Uani 1 1 d . . .
H63 H 0.6712 0.9155 0.8674 0.033 Uiso 1 1 calc R . .
C64 C 0.65750(12) 0.86852(9) 0.75799(12) 0.0346(4) Uani 1 1 d . . .
H64A H 0.6393 0.8816 0.7050 0.052 Uiso 1 1 calc R . .
H64B H 0.6264 0.8302 0.7771 0.052 Uiso 1 1 calc R . .
H64C H 0.7131 0.8556 0.7554 0.052 Uiso 1 1 calc R . .
C65 C 0.69308(12) 0.99002(10) 0.78380(12) 0.0358(4) Uani 1 1 d . . .
H65A H 0.6704 1.0044 0.7331 0.054 Uiso 1 1 calc R . .
H65B H 0.7484 0.9779 0.7761 0.054 Uiso 1 1 calc R . .
H65C H 0.6893 1.0271 0.8222 0.054 Uiso 1 1 calc R . .
C66 C 0.42601(10) 0.99704(8) 1.00160(11) 0.0256(3) Uani 1 1 d . . .
H66 H 0.4719 0.9963 1.0387 0.031 Uiso 1 1 calc R . .
C67 C 0.36986(12) 0.94068(10) 1.02746(11) 0.0325(4) Uani 1 1 d . . .
H67A H 0.3234 0.9408 0.9931 0.049 Uiso 1 1 calc R . .
H67B H 0.3537 0.9483 1.0825 0.049 Uiso 1 1 calc R . .
H67C H 0.3966 0.8970 1.0233 0.049 Uiso 1 1 calc R . .
C68 C 0.38714(13) 1.06623(9) 1.00923(13) 0.0365(4) Uani 1 1 d . . .
H68A H 0.4252 1.1015 0.9956 0.055 Uiso 1 1 calc R . .
H68B H 0.3691 1.0728 1.0639 0.055 Uiso 1 1 calc R . .
H68C H 0.3421 1.0688 0.9731 0.055 Uiso 1 1 calc R . .

loop_
_atom_site_aniso_label
_atom_site_aniso_U_11
_atom_site_aniso_U_22
_atom_site_aniso_U_33
_atom_site_aniso_U_23
_atom_site_aniso_U_13
_atom_site_aniso_U_12
Cr1 0.02374(13) 0.01656(11) 0.01985(12) -0.00365(10) -0.00357(10) -0.00058(9)
Cr2 0.02198(13) 0.01546(10) 0.01641(11) -0.00079(10) -0.00211(10) -0.00208(9)
C1 0.0545(13) 0.0176(7) 0.0236(9) -0.0043(6) -0.0169(8) 0.0040(8)
C2 0.0394(10) 0.0257(8) 0.0168(8) -0.0003(6) -0.0034(7) -0.0149(7)
C3 0.0192(8) 0.0266(8) 0.0296(9) -0.0130(7) 0.0014(7) -0.0026(7)
C4 0.0272(9) 0.0161(7) 0.0388(10) -0.0020(6) -0.0106(7) -0.0028(7)
C5 0.0422(11) 0.0269(9) 0.0249(9) 0.0070(7) -0.0087(8) -0.0146(8)
C6 0.0475(13) 0.0397(11) 0.0263(10) -0.0069(8) 0.0143(9) -0.0162(9)
C7 0.0218(9) 0.0402(10) 0.0585(13) -0.0178(11) 0.0108(10) -0.0045(8)
C8 0.0306(11) 0.0284(9) 0.0518(13) -0.0183(8) -0.0192(9) 0.0093(8)
C9 0.0229(8) 0.0185(7) 0.0195(7) -0.0021(6) 0.0006(6) -0.0037(6)
C10 0.0227(9) 0.0185(7) 0.0225(8) -0.0010(6) -0.0016(6) -0.0037(6)
C11 0.0285(9) 0.0272(8) 0.0247(9) -0.0030(7) -0.0071(7) -0.0041(7)
C12 0.0323(10) 0.0257(8) 0.0246(9) -0.0097(7) -0.0035(7) -0.0041(7)
C13 0.0279(9) 0.0207(7) 0.0257(8) -0.0047(6) 0.0007(7) -0.0001(6)
C14 0.0223(8) 0.0195(7) 0.0214(8) -0.0009(6) 0.0016(6) -0.0031(6)
C15 0.0223(9) 0.0210(7) 0.0232(8) -0.0017(6) -0.0090(6) -0.0021(6)
C16 0.0232(9) 0.0220(7) 0.0256(8) 0.0021(6) -0.0053(7) -0.0003(6)
C17 0.0315(10) 0.0245(8) 0.0301(9) 0.0018(7) -0.0007(7) 0.0025(7)
C18 0.0323(10) 0.0199(8) 0.0365(10) 0.0032(7) -0.0084(8) 0.0025(7)
C19 0.0330(10) 0.0204(8) 0.0376(10) 0.0046(7) -0.0035(8) -0.0038(7)
C20 0.0260(10) 0.0244(8) 0.0334(10) -0.0008(7) -0.0016(7) -0.0056(7)
C21 0.0310(10) 0.0211(8) 0.0305(9) 0.0037(7) -0.0006(7) -0.0013(7)
C22 0.0747(17) 0.0420(12) 0.0360(11) 0.0041(9) 0.0067(11) -0.0231(11)
C23 0.0400(12) 0.0282(10) 0.0603(14) 0.0043(9) -0.0099(10) -0.0087(8)
C24 0.0247(13) 0.0272(10) 0.0239(15) 0.0054(12) -0.0034(10) -0.0043(10)
C25 0.0343(14) 0.0372(13) 0.0324(13) 0.0010(11) 0.0027(10) -0.0095(12)
C26 0.0397(17) 0.060(2) 0.0262(14) 0.0003(12) -0.0016(11) -0.0115(14)
C24A 0.0247(13) 0.0272(10) 0.0239(15) 0.0054(12) -0.0034(10) -0.0043(10)
C25A 0.0343(14) 0.0372(13) 0.0324(13) 0.0010(11) 0.0027(10) -0.0095(12)
C26A 0.038(4) 0.059(5) 0.025(4) 0.010(3) -0.005(3) -0.009(4)
C27 0.0265(9) 0.0153(7) 0.0219(8) -0.0036(6) -0.0008(6) 0.0021(6)
C28 0.0257(9) 0.0226(8) 0.0223(8) -0.0024(6) 0.0013(6) 0.0019(6)
C29 0.0239(9) 0.0298(8) 0.0273(8) -0.0039(6) 0.0002(7) 0.0029(7)
C30 0.0315(10) 0.0300(9) 0.0274(9) 0.0004(7) -0.0069(7) 0.0088(7)
C31 0.0395(11) 0.0224(8) 0.0263(9) 0.0051(7) -0.0031(7) 0.0022(7)
C32 0.0281(9) 0.0178(7) 0.0256(8) -0.0002(6) 0.0007(7) -0.0008(6)
C33 0.0280(10) 0.0414(10) 0.0203(9) 0.0007(7) 0.0035(7) 0.0002(8)
C34 0.138(3) 0.0329(11) 0.0339(13) 0.0016(9) 0.0366(15) -0.0062(14)
C35 0.096(2) 0.0377(12) 0.0441(13) -0.0044(10) 0.0405(14) 0.0021(12)
C36 0.0345(10) 0.0316(9) 0.0319(10) 0.0072(7) 0.0009(8) -0.0095(8)
C37 0.0381(13) 0.0634(15) 0.0712(18) -0.0179(13) 0.0203(12) -0.0195(11)
C38 0.0644(18) 0.0324(12) 0.109(2) 0.0057(13) 0.0122(17) -0.0194(11)
C39 0.0180(7) 0.0174(6) 0.0146(7) -0.0013(5) 0.0000(5) 0.0014(5)
C40 0.0189(8) 0.0182(7) 0.0148(7) -0.0007(5) 0.0008(6) 0.0005(6)
C41 0.0208(8) 0.0238(7) 0.0169(7) -0.0028(6) -0.0012(6) -0.0014(6)
C42 0.0235(8) 0.0217(7) 0.0206(8) -0.0059(6) 0.0020(6) -0.0050(6)
C43 0.0258(8) 0.0168(7) 0.0196(8) 0.0008(6) 0.0034(6) -0.0007(6)
C44 0.0207(8) 0.0175(7) 0.0170(8) -0.0019(5) 0.0024(6) 0.0016(6)
C45 0.0201(8) 0.0196(7) 0.0160(7) -0.0005(6) -0.0054(6) -0.0004(6)
C46 0.0230(8) 0.0241(8) 0.0190(8) 0.0011(6) -0.0043(6) -0.0018(6)
C47 0.0267(9) 0.0285(9) 0.0220(8) 0.0061(7) -0.0023(6) -0.0026(7)
C48 0.0294(9) 0.0189(7) 0.0311(9) 0.0049(6) -0.0047(7) -0.0005(7)
C49 0.0257(9) 0.0200(7) 0.0274(9) -0.0001(6) -0.0042(7) 0.0025(6)
C50 0.0205(8) 0.0221(8) 0.0204(8) 0.0003(6) -0.0041(6) 0.0021(6)
C51 0.0312(9) 0.0253(8) 0.0181(8) -0.0004(6) 0.0032(6) -0.0033(7)
C52 0.0306(10) 0.0418(11) 0.0353(10) -0.0083(8) 0.0036(8) 0.0028(8)
C53 0.0695(16) 0.0462(11) 0.0218(10) 0.0017(8) 0.0055(10) 0.0069(10)
C54 0.0242(8) 0.0209(7) 0.0213(7) 0.0000(7) -0.0002(7) 0.0027(6)
C55 0.0282(10) 0.0476(11) 0.0265(9) -0.0101(8) -0.0004(7) -0.0028(8)
C56 0.0251(9) 0.0337(9) 0.0278(9) 0.0019(7) -0.0035(7) -0.0026(7)
C57 0.0240(9) 0.0137(7) 0.0184(7) 0.0012(5) -0.0014(6) 0.0001(6)
C58 0.0270(8) 0.0191(7) 0.0198(8) 0.0036(6) 0.0007(7) 0.0005(6)
C59 0.0378(10) 0.0216(8) 0.0170(8) 0.0035(6) -0.0005(7) 0.0016(7)
C60 0.0365(10) 0.0226(8) 0.0246(9) 0.0017(6) -0.0118(7) 0.0029(7)
C61 0.0270(9) 0.0224(8) 0.0326(9) -0.0028(7) -0.0059(7) 0.0067(7)
C62 0.0261(9) 0.0167(7) 0.0237(9) -0.0025(6) -0.0012(7) 0.0028(6)
C63 0.0297(9) 0.0380(9) 0.0147(8) 0.0034(7) 0.0031(6) 0.0037(7)
C64 0.0343(11) 0.0274(9) 0.0421(11) 0.0020(8) 0.0125(8) 0.0008(8)
C65 0.0315(11) 0.0418(11) 0.0341(10) -0.0110(8) 0.0053(8) -0.0095(8)
C66 0.0234(8) 0.0282(8) 0.0251(8) -0.0065(7) -0.0001(7) 0.0048(6)
C67 0.0361(11) 0.0338(9) 0.0276(9) -0.0050(7) 0.0059(8) 0.0029(8)
C68 0.0464(12) 0.0258(9) 0.0373(11) -0.0091(8) 0.0064(9) 0.0078(8)

loop_
_atom_type_symbol
_atom_type_description
_atom_type_scat_dispersion_real
_atom_type_scat_dispersion_imag
_atom_type_scat_source
C C 0.0033 0.0016 'International Tables Vol C Tables 4.2.6.8 and 6.1.1.4'
H H 0.0000 0.0000 'International Tables Vol C Tables 4.2.6.8 and 6.1.1.4'
Cr Cr 0.3209 0.6236 'International Tables Vol C Tables 4.2.6.8 and 6.1.1.4'

loop_
_geom_angle_atom_site_label_1
_geom_angle_atom_site_label_2
_geom_angle_atom_site_label_3
_geom_angle
C9 Cr1 C3 105.35(6)
C9 Cr1 C1 168.56(7)
C3 Cr1 C1 71.16(7)
C9 Cr1 C2 135.46(7)
C3 Cr1 C2 38.18(6)
C1 Cr1 C2 36.78(7)
C9 Cr1 C15 64.06(6)
C3 Cr1 C15 160.88(6)
C1 Cr1 C15 115.85(6)
C2 Cr1 C15 139.27(6)
C39 Cr2 C2 107.71(6)
C39 Cr2 C4 175.45(7)
C2 Cr2 C4 70.76(6)
C39 Cr2 C3 140.54(6)
C2 Cr2 C3 37.80(6)
C4 Cr2 C3 36.43(7)
C39 Cr2 C5 150.66(6)
C2 Cr2 C5 87.21(6)
C4 Cr2 C5 33.86(7)
C3 Cr2 C5 64.48(6)
C8 C1 C2 130.33(17)
C8 C1 Cr1 86.17(11)
C2 C1 Cr1 74.14(10)
C8 C1 H1 117.8(17)
C2 C1 H1 111.8(17)
Cr1 C1 H1 110.8(17)
C1 C2 C3 126.08(16)
C1 C2 Cr2 115.22(12)
C3 C2 Cr2 74.07(10)
C1 C2 Cr1 69.07(10)
C3 C2 Cr1 68.45(9)
Cr2 C2 Cr1 132.46(8)
C1 C2 H2 110.0(14)
C3 C2 H2 114.6(14)
Cr2 C2 H2 111.8(15)
Cr1 C2 H2 109.8(14)
C4 C3 C2 126.38(15)
C4 C3 Cr1 116.87(12)
C2 C3 Cr1 73.38(10)
C4 C3 Cr2 68.77(9)
C2 C3 Cr2 68.14(9)
Cr1 C3 Cr2 131.68(8)
C4 C3 H3 111.7(13)
C2 C3 H3 112.5(13)
Cr1 C3 H3 110.0(13)
Cr2 C3 H3 111.1(14)
C5 C4 C3 130.72(17)
C5 C4 Cr2 82.56(10)
C3 C4 Cr2 74.80(9)
C5 C4 H4 117.3(12)
C3 C4 H4 112.0(12)
Cr2 C4 H4 115.9(11)
C4 C5 C6 131.91(18)
C4 C5 Cr2 63.59(9)
C6 C5 Cr2 102.27(12)
C4 C5 H5 115.6(14)
C6 C5 H5 111.7(14)
Cr2 C5 H5 116.7(14)
C7 C6 C5 134.38(19)
C7 C6 H6 111.1(15)
C5 C6 H6 113.5(15)
C6 C7 C8 134.04(19)
C6 C7 H7 117.9(15)
C8 C7 H7 107.7(15)
C1 C8 C7 132.55(19)
C1 C8 H8 121.2(17)
C7 C8 H8 106.1(17)
C14 C9 C10 116.78(14)
C14 C9 Cr1 142.58(13)
C10 C9 Cr1 100.59(11)
C11 C10 C9 123.39(15)
C11 C10 C15 123.27(15)
C9 C10 C15 113.33(14)
C10 C11 C12 118.41(16)
C10 C11 H11 120.8
C12 C11 H11 120.8
C13 C12 C11 119.89(15)
C13 C12 H12 120.1
C11 C12 H12 120.1
C12 C13 C14 120.93(16)
C12 C13 H13 119.5
C14 C13 H13 119.5
C13 C14 C9 120.52(15)
C13 C14 C27 119.52(14)
C9 C14 C27 119.95(14)
C16 C15 C20 120.19(15)
C16 C15 C10 120.46(14)
C20 C15 C10 119.25(15)
C16 C15 Cr1 94.51(11)
C20 C15 Cr1 90.24(10)
C10 C15 Cr1 81.99(9)
C17 C16 C15 118.54(15)
C17 C16 C21 119.56(16)
C15 C16 C21 121.85(14)
C18 C17 C16 121.09(18)
C18 C17 H17 119.5
C16 C17 H17 119.5
C19 C18 C17 120.32(16)
C19 C18 H18 119.8
C17 C18 H18 119.8
C18 C19 C20 121.50(17)
C18 C19 H19 119.3
C20 C19 H19 119.3
C19 C20 C15 118.31(17)
C19 C20 C24 121.71(19)
C15 C20 C24 119.96(18)
C19 C20 C24A 116.0(4)
C15 C20 C24A 123.5(4)
C16 C21 C22 112.21(16)
C16 C21 C23 110.04(15)
C22 C21 C23 109.52(19)
C16 C21 H21 108.3
C22 C21 H21 108.3
C23 C21 H21 108.3
C21 C22 H22A 109.5
C21 C22 H22B 109.5
H22A C22 H22B 109.5
C21 C22 H22C 109.5
H22A C22 H22C 109.5
H22B C22 H22C 109.5
C21 C23 H23A 109.5
C21 C23 H23B 109.5
H23A C23 H23B 109.5
C21 C23 H23C 109.5
H23A C23 H23C 109.5
H23B C23 H23C 109.5
C25 C24 C26 111.5(2)
C25 C24 C20 112.9(2)
C26 C24 C20 107.1(2)
C25 C24 H24 108.4
C26 C24 H24 108.4
C20 C24 H24 108.4
C26A C24A C25A 109.4(6)
C26A C24A C20 121.2(7)
C25A C24A C20 104.3(6)
C26A C24A H24A 107.0
C25A C24A H24A 107.0
C20 C24A H24A 107.0
C24A C25A H25D 109.5
C24A C25A H25E 109.5
H25D C25A H25E 109.5
C24A C25A H25F 109.5
H25D C25A H25F 109.5
H25E C25A H25F 109.5
C24A C26A H26D 109.5
C24A C26A H26E 109.5
H26D C26A H26E 109.5
C24A C26A H26F 109.5
H26D C26A H26F 109.5
H26E C26A H26F 109.5
C28 C27 C32 120.12(15)
C28 C27 C14 120.11(14)
C32 C27 C14 119.76(15)
C29 C28 C27 119.37(16)
C29 C28 C33 119.08(16)
C27 C28 C33 121.55(15)
C30 C29 C28 120.65(17)
C30 C29 H29 119.7
C28 C29 H29 119.7
C31 C30 C29 119.92(17)
C31 C30 H30 120.0
C29 C30 H30 120.0
C30 C31 C32 120.86(17)
C30 C31 H31 119.6
C32 C31 H31 119.6
C31 C32 C27 119.06(16)
C31 C32 C36 119.68(16)
C27 C32 C36 121.26(16)
C34 C33 C35 109.66(19)
C34 C33 C28 112.40(16)
C35 C33 C28 111.53(17)
C34 C33 H33 107.7
C35 C33 H33 107.7
C28 C33 H33 107.7
C33 C34 H34A 109.5
C33 C34 H34B 109.5
H34A C34 H34B 109.5
C33 C34 H34C 109.5
H34A C34 H34C 109.5
H34B C34 H34C 109.5
C33 C35 H35A 109.5
C33 C35 H35B 109.5
H35A C35 H35B 109.5
C33 C35 H35C 109.5
H35A C35 H35C 109.5
H35B C35 H35C 109.5
C37 C36 C38 110.5(2)
C37 C36 C32 111.58(16)
C38 C36 C32 112.05(18)
C37 C36 H36 107.5
C38 C36 H36 107.5
C32 C36 H36 107.5
C36 C37 H37A 109.5
C36 C37 H37B 109.5
H37A C37 H37B 109.5
C36 C37 H37C 109.5
H37A C37 H37C 109.5
H37B C37 H37C 109.5
C36 C38 H38A 109.5
C36 C38 H38B 109.5
H38A C38 H38B 109.5
C36 C38 H38C 109.5
H38A C38 H38C 109.5
H38B C38 H38C 109.5
C44 C39 C40 116.78(13)
C44 C39 Cr2 141.18(12)
C40 C39 Cr2 102.02(10)
C41 C40 C39 122.88(14)
C41 C40 C45 123.60(14)
C39 C40 C45 113.51(13)
C42 C41 C40 119.01(15)
C42 C41 H41 120.5
C40 C41 H41 120.5
C41 C42 C43 119.77(14)
C41 C42 H42 120.1
C43 C42 H42 120.1
C42 C43 C44 120.97(14)
C42 C43 H43 119.5
C44 C43 H43 119.5
C43 C44 C39 120.58(14)
C43 C44 C57 119.72(13)
C39 C44 C57 119.70(13)
C46 C45 C50 120.44(14)
C46 C45 C40 121.42(14)
C50 C45 C40 118.07(14)
C47 C46 C45 118.28(16)
C47 C46 C51 121.17(15)
C45 C46 C51 120.54(14)
C48 C47 C46 121.38(16)
C48 C47 H47 119.3
C46 C47 H47 119.3
C49 C48 C47 120.53(15)
C49 C48 H48 119.7
C47 C48 H48 119.7
C48 C49 C50 121.06(16)
C48 C49 H49 119.5
C50 C49 H49 119.5
C49 C50 C45 118.25(15)
C49 C50 C54 119.25(14)
C45 C50 C54 121.69(14)
C46 C51 C52 110.93(14)
C46 C51 C53 113.71(15)
C52 C51 C53 110.26(17)
C46 C51 H51 107.2
C52 C51 H51 107.2
C53 C51 H51 107.2
C51 C52 H52A 109.5
C51 C52 H52B 109.5
H52A C52 H52B 109.5
C51 C52 H52C 109.5
H52A C52 H52C 109.5
H52B C52 H52C 109.5
C51 C53 H53A 109.5
C51 C53 H53B 109.5
H53A C53 H53B 109.5
C51 C53 H53C 109.5
H53A C53 H53C 109.5
H53B C53 H53C 109.5
C55 C54 C50 113.72(14)
C55 C54 C56 110.28(14)
C50 C54 C56 109.03(14)
C55 C54 H54 107.9
C50 C54 H54 107.9
C56 C54 H54 107.9
C54 C55 H55A 109.5
C54 C55 H55B 109.5
H55A C55 H55B 109.5
C54 C55 H55C 109.5
H55A C55 H55C 109.5
H55B C55 H55C 109.5
C54 C56 H56A 109.5
C54 C56 H56B 109.5
H56A C56 H56B 109.5
C54 C56 H56C 109.5
H56A C56 H56C 109.5
H56B C56 H56C 109.5
C62 C57 C58 120.40(14)
C62 C57 C44 119.33(14)
C58 C57 C44 120.26(14)
C59 C58 C57 118.71(15)
C59 C58 C63 120.48(15)
C57 C58 C63 120.72(14)
C60 C59 C58 121.15(16)
C60 C59 H59 119.4
C58 C59 H59 119.4
C59 C60 C61 119.65(16)
C59 C60 H60 120.2
C61 C60 H60 120.2
C60 C61 C62 121.20(17)
C60 C61 H61 119.4
C62 C61 H61 119.4
C61 C62 C57 118.86(15)
C61 C62 C66 119.92(15)
C57 C62 C66 121.18(14)
C58 C63 C65 109.29(14)
C58 C63 C64 113.42(15)
C65 C63 C64 109.99(14)
C58 C63 H63 108.0
C65 C63 H63 108.0
C64 C63 H63 108.0
C63 C64 H64A 109.5
C63 C64 H64B 109.5
H64A C64 H64B 109.5
C63 C64 H64C 109.5
H64A C64 H64C 109.5
H64B C64 H64C 109.5
C63 C65 H65A 109.5
C63 C65 H65B 109.5
H65A C65 H65B 109.5
C63 C65 H65C 109.5
H65A C65 H65C 109.5
H65B C65 H65C 109.5
C62 C66 C68 112.58(15)
C62 C66 C67 110.86(14)
C68 C66 C67 111.05(15)
C62 C66 H66 107.4
C68 C66 H66 107.4
C67 C66 H66 107.4
C66 C67 H67A 109.5
C66 C67 H67B 109.5
H67A C67 H67B 109.5
C66 C67 H67C 109.5
H67A C67 H67C 109.5
H67B C67 H67C 109.5
C66 C68 H68A 109.5
C66 C68 H68B 109.5
H68A C68 H68B 109.5
C66 C68 H68C 109.5
H68A C68 H68C 109.5
H68B C68 H68C 109.5

loop_
_geom_bond_atom_site_label_1
_geom_bond_atom_site_label_2
_geom_bond_distance
Cr1 C9 2.0746(16)
Cr1 C3 2.2229(18)
Cr1 C1 2.2237(17)
Cr1 C2 2.2901(17)
Cr1 C15 2.4736(16)
Cr2 C39 2.0816(15)
Cr2 C2 2.2370(17)
Cr2 C4 2.2390(16)
Cr2 C3 2.3179(16)
Cr2 C5 2.4789(18)
C1 C8 1.382(3)
C1 C2 1.425(3)
C1 H1 0.95(3)
C2 C3 1.477(2)
C2 H2 0.99(3)
C3 C4 1.426(3)
C3 H3 0.97(2)
C4 C5 1.393(3)
C4 H4 0.950(19)
C5 C6 1.403(3)
C5 H5 0.98(3)
C6 C7 1.385(3)
C6 H6 0.95(3)
C7 C8 1.400(4)
C7 H7 0.94(3)
C8 H8 0.96(3)
C9 C14 1.404(2)
C9 C10 1.406(2)
C10 C11 1.391(2)
C10 C15 1.508(2)
C11 C12 1.393(2)
C11 H11 0.9500
C12 C13 1.392(3)
C12 H12 0.9500
C13 C14 1.400(2)
C13 H13 0.9500
C14 C27 1.497(2)
C15 C16 1.411(2)
C15 C20 1.427(2)
C16 C17 1.402(2)
C16 C21 1.521(2)
C17 C18 1.385(3)
C17 H17 0.9500
C18 C19 1.369(3)
C18 H18 0.9500
C19 C20 1.398(3)
C19 H19 0.9500
C20 C24 1.530(3)
C20 C24A 1.561(8)
C21 C22 1.524(3)
C21 C23 1.530(3)
C21 H21 1.0000
C22 H22A 0.9800
C22 H22B 0.9800
C22 H22C 0.9800
C23 H23A 0.9800
C23 H23B 0.9800
C23 H23C 0.9800
C24 C25 1.521(4)
C24 C26 1.527(3)
C24 H24 1.0000
C25 H25A 0.9800
C25 H25B 0.9800
C25 H25C 0.9800
C26 H26A 0.9800
C26 H26B 0.9800
C26 H26C 0.9800
C24A C26A 1.531(7)
C24A C25A 1.535(7)
C24A H24A 1.0000
C25A H25D 0.9800
C25A H25E 0.9800
C25A H25F 0.9800
C26A H26D 0.9800
C26A H26E 0.9800
C26A H26F 0.9800
C27 C28 1.402(2)
C27 C32 1.407(2)
C28 C29 1.394(2)
C28 C33 1.528(2)
C29 C30 1.389(3)
C29 H29 0.9500
C30 C31 1.383(3)
C30 H30 0.9500
C31 C32 1.397(3)
C31 H31 0.9500
C32 C36 1.526(3)
C33 C34 1.506(3)
C33 C35 1.518(3)
C33 H33 1.0000
C34 H34A 0.9800
C34 H34B 0.9800
C34 H34C 0.9800
C35 H35A 0.9800
C35 H35B 0.9800
C35 H35C 0.9800
C36 C37 1.512(3)
C36 C38 1.525(3)
C36 H36 1.0000
C37 H37A 0.9800
C37 H37B 0.9800
C37 H37C 0.9800
C38 H38A 0.9800
C38 H38B 0.9800
C38 H38C 0.9800
C39 C44 1.406(2)
C39 C40 1.408(2)
C40 C41 1.391(2)
C40 C45 1.506(2)
C41 C42 1.388(2)
C41 H41 0.9500
C42 C43 1.390(2)
C42 H42 0.9500
C43 C44 1.398(2)
C43 H43 0.9500
C44 C57 1.498(2)
C45 C46 1.420(2)
C45 C50 1.426(2)
C46 C47 1.393(2)
C46 C51 1.522(2)
C47 C48 1.390(3)
C47 H47 0.9500
C48 C49 1.371(3)
C48 H48 0.9500
C49 C50 1.406(2)
C49 H49 0.9500
C50 C54 1.529(2)
C51 C52 1.526(3)
C51 C53 1.526(3)
C51 H51 1.0000
C52 H52A 0.9800
C52 H52B 0.9800
C52 H52C 0.9800
C53 H53A 0.9800
C53 H53B 0.9800
C53 H53C 0.9800
C54 C55 1.523(2)
C54 C56 1.529(2)
C54 H54 1.0000
C55 H55A 0.9800
C55 H55B 0.9800
C55 H55C 0.9800
C56 H56A 0.9800
C56 H56B 0.9800
C56 H56C 0.9800
C57 C62 1.404(2)
C57 C58 1.409(2)
C58 C59 1.395(2)
C58 C63 1.522(2)
C59 C60 1.382(3)
C59 H59 0.9500
C60 C61 1.385(3)
C60 H60 0.9500
C61 C62 1.391(2)
C61 H61 0.9500
C62 C66 1.519(2)
C63 C65 1.534(3)
C63 C64 1.539(3)
C63 H63 1.0000
C64 H64A 0.9800
C64 H64B 0.9800
C64 H64C 0.9800
C65 H65A 0.9800
C65 H65B 0.9800
C65 H65C 0.9800
C66 C68 1.526(2)
C66 C67 1.532(3)
C66 H66 1.0000
C67 H67A 0.9800
C67 H67B 0.9800
C67 H67C 0.9800
C68 H68A 0.9800
C68 H68B 0.9800
C68 H68C 0.9800

loop_
_geom_torsion_atom_site_label_1
_geom_torsion_atom_site_label_2
_geom_torsion_atom_site_label_3
_geom_torsion_atom_site_label_4
_geom_torsion
C9 Cr1 C1 C8 173.6(3)
C3 Cr1 C1 C8 -112.46(13)
C2 Cr1 C1 C8 -133.89(17)
C15 Cr1 C1 C8 86.81(13)
C9 Cr1 C1 C2 -52.6(4)
C3 Cr1 C1 C2 21.43(10)
C15 Cr1 C1 C2 -139.31(10)
C8 C1 C2 C3 30.5(3)
Cr1 C1 C2 C3 -40.08(16)
C8 C1 C2 Cr2 -57.6(2)
Cr1 C1 C2 Cr2 -128.23(10)
C8 C1 C2 Cr1 70.60(19)
C39 Cr2 C2 C1 -81.53(14)
C4 Cr2 C2 C1 102.99(14)
C3 Cr2 C2 C1 122.85(18)
C5 Cr2 C2 C1 72.70(14)
C39 Cr2 C2 C3 155.62(10)
C4 Cr2 C2 C3 -19.86(10)
C5 Cr2 C2 C3 -50.15(11)
C39 Cr2 C2 Cr1 -165.55(11)
C4 Cr2 C2 Cr1 18.96(11)
C3 Cr2 C2 Cr1 38.83(10)
C5 Cr2 C2 Cr1 -11.32(12)
C9 Cr1 C2 C1 167.03(11)
C3 Cr1 C2 C1 -145.98(16)
C15 Cr1 C2 C1 64.05(14)
C9 Cr1 C2 C3 -46.99(14)
C1 Cr1 C2 C3 145.98(16)
C15 Cr1 C2 C3 -149.97(10)
C9 Cr1 C2 Cr2 -87.40(14)
C3 Cr1 C2 Cr2 -40.41(11)
C1 Cr1 C2 Cr2 105.58(17)
C15 Cr1 C2 Cr2 169.63(9)
C1 C2 C3 C4 -71.2(2)
Cr2 C2 C3 C4 38.72(17)
Cr1 C2 C3 C4 -111.46(18)
C1 C2 C3 Cr1 40.28(16)
Cr2 C2 C3 Cr1 150.18(7)
C1 C2 C3 Cr2 -109.90(17)
Cr1 C2 C3 Cr2 -150.18(7)
C9 Cr1 C3 C4 -89.26(13)
C1 Cr1 C3 C4 102.14(14)
C2 Cr1 C3 C4 122.87(17)
C15 Cr1 C3 C4 -142.89(16)
C9 Cr1 C3 C2 147.87(10)
C1 Cr1 C3 C2 -20.73(10)
C15 Cr1 C3 C2 94.25(19)
C9 Cr1 C3 Cr2 -173.96(10)
C1 Cr1 C3 Cr2 17.44(11)
C2 Cr1 C3 Cr2 38.17(10)
C15 Cr1 C3 Cr2 132.41(15)
C39 Cr2 C3 C4 174.47(11)
C2 Cr2 C3 C4 -147.30(16)
C5 Cr2 C3 C4 -25.48(11)
C39 Cr2 C3 C2 -38.22(15)
C4 Cr2 C3 C2 147.30(16)
C5 Cr2 C3 C2 121.83(12)
C39 Cr2 C3 Cr1 -77.87(14)
C2 Cr2 C3 Cr1 -39.64(11)
C4 Cr2 C3 Cr1 107.66(16)
C5 Cr2 C3 Cr1 82.18(12)
C2 C3 C4 C5 27.2(3)
Cr1 C3 C4 C5 -61.4(2)
Cr2 C3 C4 C5 65.73(18)
C2 C3 C4 Cr2 -38.52(17)
Cr1 C3 C4 Cr2 -127.08(10)
C2 Cr2 C4 C5 -115.31(12)
C3 Cr2 C4 C5 -135.84(17)
C2 Cr2 C4 C3 20.53(11)
C5 Cr2 C4 C3 135.84(17)
C3 C4 C5 C6 20.2(3)
Cr2 C4 C5 C6 82.7(2)
C3 C4 C5 Cr2 -62.52(17)
C39 Cr2 C5 C4 -178.97(12)
C2 Cr2 C5 C4 58.71(12)
C3 Cr2 C5 C4 27.29(11)
C39 Cr2 C5 C6 50.09(19)
C2 Cr2 C5 C6 -72.23(13)
C4 Cr2 C5 C6 -130.94(18)
C3 Cr2 C5 C6 -103.65(14)
C4 C5 C6 C7 2.7(4)
Cr2 C5 C6 C7 68.0(3)
C5 C6 C7 C8 -32.6(4)
C2 C1 C8 C7 20.8(3)
Cr1 C1 C8 C7 86.2(2)
C6 C7 C8 C1 -1.6(4)
C3 Cr1 C9 C14 13.3(2)
C1 Cr1 C9 C14 83.9(4)
C2 Cr1 C9 C14 41.3(2)
C15 Cr1 C9 C14 176.3(2)
C3 Cr1 C9 C10 -163.94(11)
C1 Cr1 C9 C10 -93.3(3)
C2 Cr1 C9 C10 -135.99(11)
C15 Cr1 C9 C10 -0.99(10)
C14 C9 C10 C11 2.5(2)
Cr1 C9 C10 C11 -179.35(14)
C14 C9 C10 C15 -176.54(14)
Cr1 C9 C10 C15 1.60(16)
C9 C10 C11 C12 -0.8(3)
C15 C10 C11 C12 178.13(16)
C10 C11 C12 C13 -1.6(3)
C11 C12 C13 C14 2.3(3)
C12 C13 C14 C9 -0.5(3)
C12 C13 C14 C27 -179.97(16)
C10 C9 C14 C13 -1.8(2)
Cr1 C9 C14 C13 -178.77(15)
C10 C9 C14 C27 177.64(14)
Cr1 C9 C14 C27 0.7(3)
C11 C10 C15 C16 89.1(2)
C9 C10 C15 C16 -91.87(19)
C11 C10 C15 C20 -94.6(2)
C9 C10 C15 C20 84.43(19)
C11 C10 C15 Cr1 179.61(16)
C9 C10 C15 Cr1 -1.33(13)
C9 Cr1 C15 C16 121.08(11)
C3 Cr1 C15 C16 -179.22(16)
C1 Cr1 C15 C16 -71.64(12)
C2 Cr1 C15 C16 -108.38(12)
C9 Cr1 C15 C20 -118.60(12)
C3 Cr1 C15 C20 -58.9(2)
C1 Cr1 C15 C20 48.67(13)
C2 Cr1 C15 C20 11.93(16)
C9 Cr1 C15 C10 0.92(9)
C3 Cr1 C15 C10 60.6(2)
C1 Cr1 C15 C10 168.20(10)
C2 Cr1 C15 C10 131.45(11)
C20 C15 C16 C17 1.9(2)
C10 C15 C16 C17 178.16(15)
Cr1 C15 C16 C17 94.81(16)
C20 C15 C16 C21 179.28(16)
C10 C15 C16 C21 -4.5(2)
Cr1 C15 C16 C21 -87.80(16)
C15 C16 C17 C18 -0.1(3)
C21 C16 C17 C18 -177.51(17)
C16 C17 C18 C19 -1.6(3)
C17 C18 C19 C20 1.4(3)
C18 C19 C20 C15 0.5(3)
C18 C19 C20 C24 -178.56(19)
C18 C19 C20 C24A 164.4(4)
C16 C15 C20 C19 -2.1(3)
C10 C15 C20 C19 -178.41(15)
Cr1 C15 C20 C19 -97.46(16)
C16 C15 C20 C24 176.94(17)
C10 C15 C20 C24 0.6(2)
Cr1 C15 C20 C24 81.58(17)
C16 C15 C20 C24A -164.8(3)
C10 C15 C20 C24A 18.9(4)
Cr1 C15 C20 C24A 99.9(4)
C17 C16 C21 C22 -52.3(2)
C15 C16 C21 C22 130.3(2)
C17 C16 C21 C23 69.9(2)
C15 C16 C21 C23 -107.5(2)
C19 C20 C24 C25 35.0(3)
C15 C20 C24 C25 -144.0(2)
C24A C20 C24 C25 108.4(19)
C19 C20 C24 C26 -88.1(3)
C15 C20 C24 C26 92.9(3)
C24A C20 C24 C26 -14.6(17)
C19 C20 C24A C26A -29.8(9)
C15 C20 C24A C26A 133.3(7)
C24 C20 C24A C26A -145(2)
C19 C20 C24A C25A 94.0(6)
C15 C20 C24A C25A -103.0(6)
C24 C20 C24A C25A -20.9(14)
C13 C14 C27 C28 87.96(19)
C9 C14 C27 C28 -91.47(19)
C13 C14 C27 C32 -92.96(19)
C9 C14 C27 C32 87.61(19)
C32 C27 C28 C29 -1.5(2)
C14 C27 C28 C29 177.53(14)
C32 C27 C28 C33 177.47(15)
C14 C27 C28 C33 -3.5(2)
C27 C28 C29 C30 0.3(2)
C33 C28 C29 C30 -178.74(16)
C28 C29 C30 C31 1.0(3)
C29 C30 C31 C32 -1.1(3)
C30 C31 C32 C27 -0.1(2)
C30 C31 C32 C36 -179.81(16)
C28 C27 C32 C31 1.5(2)
C14 C27 C32 C31 -177.63(15)
C28 C27 C32 C36 -178.86(15)
C14 C27 C32 C36 2.1(2)
C29 C28 C33 C34 -64.8(2)
C27 C28 C33 C34 116.1(2)
C29 C28 C33 C35 58.8(2)
C27 C28 C33 C35 -120.2(2)
C31 C32 C36 C37 68.6(2)
C27 C32 C36 C37 -111.1(2)
C31 C32 C36 C38 -55.9(3)
C27 C32 C36 C38 124.5(2)
C2 Cr2 C39 C44 12.8(2)
C3 Cr2 C39 C44 36.3(2)
C5 Cr2 C39 C44 -104.8(2)
C2 Cr2 C39 C40 -168.58(10)
C3 Cr2 C39 C40 -145.12(10)
C5 Cr2 C39 C40 73.81(16)
C44 C39 C40 C41 0.2(2)
Cr2 C39 C40 C41 -178.79(13)
C44 C39 C40 C45 -179.54(14)
Cr2 C39 C40 C45 1.44(15)
C39 C40 C41 C42 -0.1(2)
C45 C40 C41 C42 179.63(15)
C40 C41 C42 C43 -0.3(2)
C41 C42 C43 C44 0.6(2)
C42 C43 C44 C39 -0.4(2)
C42 C43 C44 C57 179.12(15)
C40 C39 C44 C43 0.0(2)
Cr2 C39 C44 C43 178.52(13)
C40 C39 C44 C57 -179.52(14)
Cr2 C39 C44 C57 -1.0(3)
C41 C40 C45 C46 74.3(2)
C39 C40 C45 C46 -105.93(17)
C41 C40 C45 C50 -108.57(18)
C39 C40 C45 C50 71.19(19)
C50 C45 C46 C47 -1.4(2)
C40 C45 C46 C47 175.70(15)
C50 C45 C46 C51 179.61(15)
C40 C45 C46 C51 -3.3(2)
C45 C46 C47 C48 -0.6(3)
C51 C46 C47 C48 178.38(16)
C46 C47 C48 C49 1.3(3)
C47 C48 C49 C50 0.0(3)
C48 C49 C50 C45 -2.0(2)
C48 C49 C50 C54 167.90(15)
C46 C45 C50 C49 2.6(2)
C40 C45 C50 C49 -174.53(14)
C46 C45 C50 C54 -166.97(14)
C40 C45 C50 C54 15.9(2)
C47 C46 C51 C52 -99.45(19)
C45 C46 C51 C52 79.5(2)
C47 C46 C51 C53 25.5(2)
C45 C46 C51 C53 -155.50(17)
C49 C50 C54 C55 57.5(2)
C45 C50 C54 C55 -132.98(16)
C49 C50 C54 C56 -65.98(19)
C45 C50 C54 C56 103.51(16)
C43 C44 C57 C62 -86.03(19)
C39 C44 C57 C62 93.54(18)
C43 C44 C57 C58 95.03(18)
C39 C44 C57 C58 -85.40(19)
C62 C57 C58 C59 -1.4(2)
C44 C57 C58 C59 177.54(14)
C62 C57 C58 C63 175.01(14)
C44 C57 C58 C63 -6.1(2)
C57 C58 C59 C60 0.1(2)
C63 C58 C59 C60 -176.32(16)
C58 C59 C60 C61 0.9(3)
C59 C60 C61 C62 -0.5(3)
C60 C61 C62 C57 -0.8(3)
C60 C61 C62 C66 -178.58(16)
C58 C57 C62 C61 1.7(2)
C44 C57 C62 C61 -177.20(15)
C58 C57 C62 C66 179.50(14)
C44 C57 C62 C66 0.6(2)
C59 C58 C63 C65 73.46(19)
C57 C58 C63 C65 -102.87(17)
C59 C58 C63 C64 -49.7(2)
C57 C58 C63 C64 134.00(16)
C61 C62 C66 C68 -51.9(2)
C57 C62 C66 C68 130.35(17)
C61 C62 C66 C67 73.2(2)
C57 C62 C66 C67 -104.57(18)
